data_4102676
loop_
_publ_author_name
'Bo Qin'
'Changliang Ren'
'Ruijuan Ye'
'Chang Sun'
'Khalid Chiad'
'Xiuying Chen'
'Zhao Li'
'Feng Xue'
'Haibin Su'
'Gregory A. Chass'
'Huaqiang Zeng'

_publ_section_title
;
 Persistently Folded Circular Aromatic Amide Pentamers Containing
 Modularly Tunable Cation-Binding Cavities with High Ion Selectivity
;
_journal_name_full 'Journal of the American Chemical Society'
_journal_page_first 9564
_journal_page_last 9566
_journal_paper_doi 10.1021/ja1035804
_journal_volume 132
_journal_year 2010
_chemical_formula_sum 'C69.5 H99 B0 Cs N6 O14.5'
_chemical_formula_weight 1383.46
_chemical_name_systematic
; 
 ? 
;
_space_group_IT_number 14
_symmetry_cell_setting monoclinic
_symmetry_space_group_name_Hall '-P 2yn'
_symmetry_space_group_name_H-M 'P 1 21/n 1'
_atom_sites_solution_hydrogens geom
_atom_sites_solution_primary direct
_atom_sites_solution_secondary difmap
_audit_creation_method SHELXL-97
_cell_angle_alpha 90.00
_cell_angle_beta 112.896(3)
_cell_angle_gamma 90.00
_cell_formula_units_Z 4
_cell_length_a 18.379(3)
_cell_length_b 18.199(3)
_cell_length_c 22.994(4)
_cell_measurement_reflns_used 890
_cell_measurement_temperature 100(2)
_cell_measurement_theta_max 19.50
_cell_measurement_theta_min 2.22
_cell_volume 7085(2)
_computing_cell_refinement 'Bruker SMART'
_computing_data_collection 'Bruker SMART'
_computing_data_reduction 'Bruker SAINT'
_computing_molecular_graphics 'Bruker SHELXTL'
_computing_publication_material 'Bruker SHELXTL'
_computing_structure_refinement 'SHELXL-97 (Sheldrick, 1997)'
_computing_structure_solution 'SHELXS-97 (Sheldrick, 1990)'
_diffrn_ambient_temperature 100(2)
_diffrn_measured_fraction_theta_full 0.994
_diffrn_measured_fraction_theta_max 0.994
_diffrn_measurement_device_type 'CCD area detector'
_diffrn_measurement_method 'phi and omega scans'
_diffrn_radiation_monochromator graphite
_diffrn_radiation_source 'fine-focus sealed tube'
_diffrn_radiation_type MoK\a
_diffrn_radiation_wavelength 0.71073
_diffrn_reflns_av_R_equivalents 0.1052
_diffrn_reflns_av_sigmaI/netI 0.1314
_diffrn_reflns_limit_h_max 23
_diffrn_reflns_limit_h_min -23
_diffrn_reflns_limit_k_max 21
_diffrn_reflns_limit_k_min -23
_diffrn_reflns_limit_l_max 29
_diffrn_reflns_limit_l_min -19
_diffrn_reflns_number 46668
_diffrn_reflns_theta_full 27.57
_diffrn_reflns_theta_max 27.57
_diffrn_reflns_theta_min 1.48
_exptl_absorpt_coefficient_mu 0.589
_exptl_absorpt_correction_type none
_exptl_crystal_colour YELLOW
_exptl_crystal_density_diffrn 1.297
_exptl_crystal_density_meas 0
_exptl_crystal_density_method 'not measured'
_exptl_crystal_description BLOCK
_exptl_crystal_F_000 2916
_exptl_crystal_size_max 0.30
_exptl_crystal_size_mid 0.12
_exptl_crystal_size_min 0.10
_refine_diff_density_max 1.713
_refine_diff_density_min -1.064
_refine_diff_density_rms 0.147
_refine_ls_extinction_method none
_refine_ls_goodness_of_fit_ref 1.023
_refine_ls_hydrogen_treatment mixed
_refine_ls_matrix_type full
_refine_ls_number_parameters 872
_refine_ls_number_reflns 16291
_refine_ls_number_restraints 562
_refine_ls_restrained_S_all 1.035
_refine_ls_R_factor_all 0.1701
_refine_ls_R_factor_gt 0.0967
_refine_ls_shift/su_max 0.004
_refine_ls_shift/su_mean 0.000
_refine_ls_structure_factor_coef Fsqd
_refine_ls_weighting_details 'calc w=1/[\s^2^(Fo^2^)+(0.1403P)^2^+21.3620P] where P=(Fo^2^+2Fc^2^)/3'
_refine_ls_weighting_scheme calc
_refine_ls_wR_factor_gt 0.2374
_refine_ls_wR_factor_ref 0.2854
_reflns_number_gt 9097
_reflns_number_total 16291
_reflns_threshold_expression >2sigma(I)
_cod_data_source_file ja1035804_si_001_3.cif
_cod_data_source_block Cs-4a
_cod_original_formula_sum 'C69.50 H99 B0 Cs N6 O14.50'
_cod_database_code 4102676

loop_
_symmetry_equiv_pos_as_xyz
'x, y, z'
'-x+1/2, y+1/2, -z+1/2'
'-x, -y, -z'
'x-1/2, -y-1/2, z-1/2'

loop_
_atom_site_label
_atom_site_type_symbol
_atom_site_fract_x
_atom_site_fract_y
_atom_site_fract_z
_atom_site_U_iso_or_equiv
_atom_site_adp_type
_atom_site_occupancy
_atom_site_symmetry_multiplicity
_atom_site_calc_flag
_atom_site_refinement_flags
_atom_site_disorder_assembly
_atom_site_disorder_group
Cs1 Cs 0.21862(3) 0.57201(2) 0.18309(2) 0.03146(16) Uani 1 1 d . . .
O1 O 0.3195(4) 0.4263(4) 0.1799(3) 0.072(2) Uani 1 1 d D A .
C1 C 0.3765(5) 0.3828(4) 0.2217(3) 0.049(2) Uani 1 1 d D . .
C2 C 0.4559(5) 0.3943(5) 0.2331(4) 0.052(2) Uani 1 1 d D A .
C3 C 0.5110(5) 0.3466(5) 0.2750(4) 0.055(2) Uani 1 1 d D . .
H3 H 0.5655 0.3528 0.2835 0.066 Uiso 1 1 calc R A .
C4 C 0.4877(5) 0.2906(5) 0.3045(4) 0.057(3) Uani 1 1 d D A .
H4 H 0.5263 0.2576 0.3312 0.068 Uiso 1 1 calc R . .
C5 C 0.4098(5) 0.2815(5) 0.2959(4) 0.055(2) Uani 1 1 d D . .
H5 H 0.3949 0.2450 0.3186 0.066 Uiso 1 1 calc R A .
C6 C 0.3539(5) 0.3268(5) 0.2535(4) 0.059(3) Uani 1 1 d D A .
N1 N 0.2665(7) 0.3367(5) 0.2359(4) 0.138(7) Uani 1 1 d D . .
H1 H 0.2407 0.3745 0.2135 0.166 Uiso 1 1 calc R A .
C7 C 0.2326(8) 0.2883(5) 0.2548(5) 0.099(5) Uani 1 1 d D A .
O2 O 0.2579(4) 0.2315(3) 0.2838(3) 0.0572(17) Uani 1 1 d D . .
O3 O 0.1261(5) 0.4129(3) 0.1595(3) 0.070(2) Uani 1 1 d D A .
C11 C 0.0961(5) 0.3732(4) 0.1961(3) 0.050(2) Uani 1 1 d D . .
C12 C 0.1411(5) 0.3185(5) 0.2367(4) 0.054(2) Uani 1 1 d D A .
C13 C 0.1072(6) 0.2803(6) 0.2720(4) 0.061(3) Uani 1 1 d D . .
H13 H 0.1366 0.2427 0.2998 0.074 Uiso 1 1 calc R A .
C14 C 0.0315(6) 0.2959(5) 0.2676(5) 0.065(3) Uani 1 1 d D A .
H14 H 0.0099 0.2685 0.2923 0.078 Uiso 1 1 calc R . .
C15 C -0.0127(5) 0.3498(5) 0.2283(4) 0.057(3) Uani 1 1 d D . .
H15 H -0.0643 0.3607 0.2260 0.069 Uiso 1 1 calc R A .
C16 C 0.0197(6) 0.3886(4) 0.1918(4) 0.056(3) Uani 1 1 d D A .
N2 N -0.0081(6) 0.4555(6) 0.1517(5) 0.133(6) Uani 1 1 d D . .
H2 H 0.0249 0.4842 0.1430 0.159 Uiso 1 1 calc R A .
C17 C -0.0796(6) 0.4687(7) 0.1315(5) 0.085(4) Uani 1 1 d D A .
O4 O -0.1353(3) 0.4322(3) 0.1352(3) 0.0474(15) Uani 1 1 d D . .
O5 O 0.0405(3) 0.5780(5) 0.1084(3) 0.081(3) Uani 1 1 d D A .
C21 C -0.0361(5) 0.5931(5) 0.0867(3) 0.058(3) Uani 1 1 d D . .
C22 C -0.0920(5) 0.5473(4) 0.0943(4) 0.046(2) Uani 1 1 d D A .
C23 C -0.1714(5) 0.5671(4) 0.0694(4) 0.043(2) Uani 1 1 d D . .
H23 H -0.2094 0.5349 0.0741 0.052 Uiso 1 1 calc R A .
C24 C -0.1952(4) 0.6322(5) 0.0385(4) 0.043(2) Uani 1 1 d D A .
H24 H -0.2497 0.6446 0.0220 0.051 Uiso 1 1 calc R . .
C25 C -0.1424(5) 0.6800(5) 0.0305(4) 0.047(2) Uani 1 1 d D . .
H25 H -0.1594 0.7256 0.0094 0.056 Uiso 1 1 calc R A .
C26 C -0.0640(5) 0.6603(6) 0.0540(4) 0.065(4) Uani 1 1 d D A .
N3 N 0.0095(6) 0.6958(6) 0.0527(4) 0.137(7) Uani 1 1 d D . .
H3A H 0.0553 0.6732 0.0691 0.164 Uiso 1 1 calc R A .
C27 C 0.0045(8) 0.7571(7) 0.0282(5) 0.103(6) Uani 1 1 d D A .
O6 O -0.0566(4) 0.7950(4) -0.0004(3) 0.0616(18) Uani 1 1 d D . .
O7 O 0.1672(5) 0.6702(3) 0.0617(3) 0.066(2) Uani 1 1 d D A .
C31 C 0.1627(5) 0.7452(4) 0.0500(3) 0.047(2) Uani 1 1 d D . .
C32 C 0.0938(5) 0.7835(5) 0.0375(4) 0.052(2) Uani 1 1 d D A .
C33 C 0.0933(5) 0.8585(5) 0.0286(5) 0.056(2) Uani 1 1 d D . .
H33 H 0.0464 0.8856 0.0213 0.068 Uiso 1 1 calc R A .
C34 C 0.1599(5) 0.8948(5) 0.0301(4) 0.053(2) Uani 1 1 d D A .
H34 H 0.1583 0.9464 0.0236 0.064 Uiso 1 1 calc R . .
C35 C 0.2277(5) 0.8570(4) 0.0407(5) 0.053(2) Uani 1 1 d D . .
H35 H 0.2733 0.8821 0.0413 0.064 Uiso 1 1 calc R A .
C36 C 0.2301(6) 0.7818(5) 0.0508(5) 0.067(4) Uani 1 1 d D A .
N4 N 0.2969(7) 0.7263(6) 0.0732(4) 0.173(10) Uani 1 1 d D . .
H4A H 0.2931 0.6845 0.0912 0.207 Uiso 1 1 calc R A .
C37 C 0.3576(9) 0.7437(6) 0.0645(5) 0.115(7) Uani 1 1 d D A .
O8 O 0.3677(4) 0.7961(4) 0.0337(3) 0.0583(17) Uani 1 1 d D . .
O9 O 0.3490(4) 0.5964(5) 0.1377(3) 0.080(3) Uani 1 1 d D A .
C41 C 0.4156(5) 0.6158(6) 0.1314(4) 0.062(3) Uani 1 1 d D . .
C42 C 0.4220(5) 0.6793(5) 0.1002(4) 0.054(2) Uani 1 1 d D A .
C43 C 0.4921(6) 0.6971(5) 0.0952(4) 0.057(3) Uani 1 1 d D . .
H43 H 0.4952 0.7405 0.0732 0.068 Uiso 1 1 calc R A .
C44 C 0.5579(6) 0.6533(6) 0.1216(5) 0.063(3) Uani 1 1 d D A .
H44 H 0.6060 0.6670 0.1182 0.075 Uiso 1 1 calc R . .
C45 C 0.5541(5) 0.5899(6) 0.1528(4) 0.061(3) Uani 1 1 d D . .
H45 H 0.5993 0.5595 0.1710 0.073 Uiso 1 1 calc R A .
C46 C 0.4835(6) 0.5710(5) 0.1572(5) 0.067(4) Uani 1 1 d D A .
N5 N 0.4579(6) 0.5071(7) 0.1864(4) 0.171(10) Uani 1 1 d D . .
H5A H 0.4112 0.5076 0.1887 0.206 Uiso 1 1 calc R A .
C47 C 0.5019(7) 0.4545(8) 0.2070(5) 0.101(5) Uani 1 1 d D A .
O10 O 0.5718(4) 0.4480(4) 0.2118(3) 0.066(2) Uani 1 1 d D . .
C1M C 0.2978(7) 0.4030(6) 0.1155(4) 0.068(3) Uani 1 1 d . . .
H1M1 H 0.3455 0.3972 0.1066 0.101 Uiso 1 1 calc R A .
H1M2 H 0.2633 0.4399 0.0870 0.101 Uiso 1 1 calc R . .
H1M3 H 0.2699 0.3559 0.1090 0.101 Uiso 1 1 calc R . .
C2M C 0.0995(7) 0.3870(5) 0.0952(4) 0.060(3) Uani 1 1 d . . .
H2M1 H 0.1111 0.3345 0.0952 0.090 Uiso 1 1 calc R A .
H2M2 H 0.1269 0.4141 0.0730 0.090 Uiso 1 1 calc R . .
H2M3 H 0.0424 0.3949 0.0740 0.090 Uiso 1 1 calc R . .
C4M C 0.1529(6) 0.6238(5) 0.0077(4) 0.051(2) Uani 1 1 d . . .
H4M1 H 0.1040 0.6393 -0.0268 0.076 Uiso 1 1 calc R A .
H4M2 H 0.1477 0.5727 0.0190 0.076 Uiso 1 1 calc R . .
H4M3 H 0.1971 0.6279 -0.0058 0.076 Uiso 1 1 calc R . .
N6 N 0.6808(3) 0.3205(3) 0.1315(3) 0.0365(15) Uani 1 1 d D . .
C51 C 0.6702(5) 0.3655(4) 0.0731(4) 0.0402(19) Uani 1 1 d D . .
H51A H 0.6343 0.3383 0.0356 0.048 Uiso 1 1 calc R . .
H51B H 0.7220 0.3693 0.0695 0.048 Uiso 1 1 calc R . .
C52 C 0.6375(5) 0.4426(4) 0.0711(4) 0.0407(19) Uani 1 1 d D . .
H52A H 0.6768 0.4737 0.1036 0.049 Uiso 1 1 calc R . .
H52B H 0.5891 0.4408 0.0802 0.049 Uiso 1 1 calc R . .
C53 C 0.6184(5) 0.4754(4) 0.0060(4) 0.046(2) Uani 1 1 d D . .
H53A H 0.6661 0.4726 -0.0041 0.055 Uiso 1 1 calc R . .
H53B H 0.5766 0.4456 -0.0257 0.055 Uiso 1 1 calc R . .
C54 C 0.5916(5) 0.5534(4) 0.0006(4) 0.049(2) Uani 1 1 d DU . .
H54A H 0.5470 0.5573 0.0137 0.073 Uiso 1 1 calc R . .
H54B H 0.5750 0.5697 -0.0433 0.073 Uiso 1 1 calc R . .
H54C H 0.6351 0.5844 0.0278 0.073 Uiso 1 1 calc R . .
C55 C 0.7337(5) 0.3629(5) 0.1899(4) 0.046(2) Uani 1 1 d D . .
H55A H 0.7803 0.3809 0.1827 0.055 Uiso 1 1 calc R . .
H55B H 0.7042 0.4065 0.1947 0.055 Uiso 1 1 calc R . .
C56 C 0.7624(7) 0.3203(5) 0.2512(4) 0.066(3) Uani 1 1 d D . .
H56A H 0.7171 0.2952 0.2558 0.080 Uiso 1 1 calc R . .
H56B H 0.8004 0.2822 0.2503 0.080 Uiso 1 1 calc R . .
C57 C 0.8015(10) 0.3702(7) 0.3067(5) 0.113(6) Uani 1 1 d D . .
H57A H 0.8474 0.3942 0.3022 0.135 Uiso 1 1 calc R . .
H57B H 0.7638 0.4091 0.3064 0.135 Uiso 1 1 calc R . .
C58 C 0.8288(14) 0.3313(9) 0.3682(6) 0.202(13) Uani 1 1 d DU . .
H58A H 0.8445 0.2811 0.3630 0.303 Uiso 1 1 calc R . .
H58B H 0.7859 0.3298 0.3834 0.303 Uiso 1 1 calc R . .
H58C H 0.8742 0.3574 0.3989 0.303 Uiso 1 1 calc R . .
C59 C 0.6027(4) 0.3075(5) 0.1376(4) 0.044(2) Uani 1 1 d D . .
H59A H 0.6115 0.2720 0.1723 0.053 Uiso 1 1 calc R . .
H59B H 0.5854 0.3543 0.1500 0.053 Uiso 1 1 calc R . .
C60 C 0.5362(4) 0.2788(5) 0.0792(4) 0.049(2) Uani 1 1 d D . .
H60A H 0.5531 0.2334 0.0643 0.059 Uiso 1 1 calc R . .
H60B H 0.5222 0.3159 0.0450 0.059 Uiso 1 1 calc R . .
C61 C 0.4647(5) 0.2628(6) 0.0953(5) 0.071(3) Uani 1 1 d D . .
H61A H 0.4791 0.2249 0.1287 0.085 Uiso 1 1 calc R . .
H61B H 0.4501 0.3080 0.1121 0.085 Uiso 1 1 calc R . .
C62 C 0.3942(6) 0.2365(6) 0.0389(7) 0.098(5) Uani 1 1 d DU . .
H62A H 0.3804 0.2734 0.0052 0.147 Uiso 1 1 calc R . .
H62B H 0.3493 0.2291 0.0512 0.147 Uiso 1 1 calc R . .
H62C H 0.4072 0.1901 0.0237 0.147 Uiso 1 1 calc R . .
C63 C 0.7164(5) 0.2470(4) 0.1257(4) 0.047(2) Uani 1 1 d D . .
H63A H 0.7218 0.2169 0.1630 0.056 Uiso 1 1 calc R . .
H63B H 0.6787 0.2214 0.0880 0.056 Uiso 1 1 calc R . .
C64 C 0.7957(5) 0.2494(5) 0.1203(5) 0.060(3) Uani 1 1 d D . .
H64A H 0.8315 0.2823 0.1534 0.072 Uiso 1 1 calc R . .
H64B H 0.7891 0.2700 0.0787 0.072 Uiso 1 1 calc R . .
C65 C 0.8329(6) 0.1728(5) 0.1276(5) 0.064(3) Uani 1 1 d D . .
H65A H 0.7932 0.1384 0.0992 0.077 Uiso 1 1 calc R . .
H65B H 0.8775 0.1749 0.1137 0.077 Uiso 1 1 calc R . .
C66 C 0.8621(7) 0.1431(6) 0.1925(5) 0.069(3) Uani 1 1 d DU . .
H66A H 0.9020 0.1764 0.2210 0.104 Uiso 1 1 calc R . .
H66B H 0.8855 0.0946 0.1934 0.104 Uiso 1 1 calc R . .
H66C H 0.8180 0.1388 0.2062 0.104 Uiso 1 1 calc R . .
O1S O 0.3738(5) 0.5334(5) 0.2934(4) 0.095(3) Uani 1 1 d D A .
C67 C 0.3965(8) 0.4956(7) 0.3514(5) 0.090(4) Uani 1 1 d DU . .
H67A H 0.3496 0.4735 0.3556 0.108 Uiso 1 1 calc R A .
H67B H 0.4337 0.4556 0.3530 0.108 Uiso 1 1 calc R . .
C68 C 0.4324(11) 0.5445(8) 0.4004(6) 0.114(5) Uani 1 1 d DU A .
H68A H 0.4834 0.5246 0.4303 0.137 Uiso 1 1 calc R . .
H68B H 0.3980 0.5543 0.4237 0.137 Uiso 1 1 calc R . .
C69 C 0.4453(17) 0.6142(10) 0.3693(7) 0.226(15) Uani 1 1 d DU . .
H69A H 0.4165 0.6559 0.3781 0.271 Uiso 1 1 calc R A .
H69B H 0.5022 0.6266 0.3855 0.271 Uiso 1 1 calc R . .
C70 C 0.4180(9) 0.6008(7) 0.3079(5) 0.095(4) Uani 1 1 d DU A .
H70A H 0.4627 0.5972 0.2942 0.114 Uiso 1 1 calc R . .
H70B H 0.3837 0.6419 0.2846 0.114 Uiso 1 1 calc R . .
O3S O 0.1160(5) 0.3527(5) -0.2870(4) 0.097(3) Uani 1 1 d DU . .
C75 C 0.1485(9) 0.4235(7) -0.2913(7) 0.123(6) Uani 1 1 d DU . .
H75A H 0.1713 0.4225 -0.3239 0.148 Uiso 1 1 calc R . .
H75B H 0.1066 0.4614 -0.3032 0.148 Uiso 1 1 calc R . .
C76 C 0.2080(7) 0.4402(6) -0.2317(6) 0.094(5) Uani 1 1 d DU . .
H76A H 0.1906 0.4796 -0.2103 0.112 Uiso 1 1 calc R . .
H76B H 0.2574 0.4557 -0.2358 0.112 Uiso 1 1 calc R . .
C77 C 0.2192(7) 0.3679(7) -0.1960(6) 0.092(4) Uani 1 1 d DU . .
H77A H 0.2564 0.3352 -0.2052 0.111 Uiso 1 1 calc R . .
H77B H 0.2385 0.3761 -0.1499 0.111 Uiso 1 1 calc R . .
C78 C 0.1420(8) 0.3393(8) -0.2202(6) 0.107(5) Uani 1 1 d DU . .
H78A H 0.1080 0.3652 -0.2024 0.128 Uiso 1 1 calc R . .
H78B H 0.1420 0.2861 -0.2112 0.128 Uiso 1 1 calc R . .
O4S O 0.2578(9) 1.0531(9) -0.0110(9) 0.210(8) Uani 1 1 d DU . .
C79 C 0.2291(13) 1.0192(10) -0.0725(11) 0.202(13) Uani 1 1 d DU . .
H79A H 0.2577 1.0392 -0.0977 0.243 Uiso 1 1 calc R . .
H79B H 0.2381 0.9655 -0.0682 0.243 Uiso 1 1 calc R . .
C80 C 0.1507(13) 1.0333(11) -0.1019(9) 0.198(14) Uani 1 1 d DU . .
H80A H 0.1188 0.9921 -0.0964 0.237 Uiso 1 1 calc R . .
H80B H 0.1359 1.0421 -0.1476 0.237 Uiso 1 1 calc R . .
C81 C 0.1397(15) 1.1016(15) -0.0693(10) 0.29(2) Uani 1 1 d DU . .
H81A H 0.1314 1.1446 -0.0976 0.347 Uiso 1 1 calc R . .
H81B H 0.0928 1.0962 -0.0586 0.347 Uiso 1 1 calc R . .
C82 C 0.2032(10) 1.1118(10) -0.0174(10) 0.159(9) Uani 1 1 d DU . .
H82A H 0.1885 1.1128 0.0197 0.191 Uiso 1 1 calc R . .
H82B H 0.2281 1.1594 -0.0196 0.191 Uiso 1 1 calc R . .
O2S O 0.1390(10) 0.5299(7) 0.2714(7) 0.068(4) Uani 0.50 1 d PD A 1
C71 C 0.1747(13) 0.4981(11) 0.3326(7) 0.065(7) Uani 0.50 1 d PDU A 1
H71A H 0.1918 0.4469 0.3306 0.078 Uiso 0.50 1 calc PR A 1
H71B H 0.2203 0.5274 0.3605 0.078 Uiso 0.50 1 calc PR A 1
C72 C 0.1147(14) 0.5010(11) 0.3511(11) 0.111(12) Uani 0.50 1 d PDU A 1
H72A H 0.1324 0.4921 0.3971 0.133 Uiso 0.50 1 calc PR A 1
H72B H 0.0730 0.4651 0.3279 0.133 Uiso 0.50 1 calc PR A 1
C73 C 0.086(2) 0.5801(16) 0.3339(15) 0.163(18) Uani 0.50 1 d PDU A 1
H73A H 0.0288 0.5837 0.3224 0.195 Uiso 0.50 1 calc PR A 1
H73B H 0.1136 0.6135 0.3699 0.195 Uiso 0.50 1 calc PR A 1
C74 C 0.1048(16) 0.5972(12) 0.2847(11) 0.106(12) Uani 0.50 1 d PDU A 1
H74A H 0.1434 0.6380 0.2954 0.127 Uiso 0.50 1 calc PR A 1
H74B H 0.0570 0.6118 0.2478 0.127 Uiso 0.50 1 calc PR A 1
O1W O 0.1907(12) 0.5779(15) 0.3108(9) 0.122(9) Uani 0.50 1 d PU A 2
O2W O -0.2064(12) 0.7837(10) -0.1154(9) 0.105(6) Uani 0.50 1 d PU . .
C83 C -0.510(2) 0.0471(15) 0.0413(14) 0.157(18) Uani 0.50 1 d PDU . .
H83A H -0.5603 0.0670 0.0110 0.189 Uiso 0.50 1 calc PR . .
H83B H -0.4973 0.0717 0.0824 0.189 Uiso 0.50 1 calc PR . .
C84 C -0.446(2) 0.0638(17) 0.0180(16) 0.139(14) Uani 0.50 1 d PDU . .
H84A H -0.3960 0.0375 0.0430 0.167 Uiso 0.50 1 calc PR . .
H84B H -0.4348 0.1172 0.0190 0.167 Uiso 0.50 1 calc PR . .
C85 C -0.482(3) 0.0352(17) -0.0489(15) 0.20(2) Uani 0.50 1 d PDU . .
H85A H -0.4473 0.0452 -0.0718 0.240 Uiso 0.50 1 calc PR . .
H85B H -0.5341 0.0582 -0.0722 0.240 Uiso 0.50 1 calc PR . .

loop_
_atom_site_aniso_label
_atom_site_aniso_U_11
_atom_site_aniso_U_22
_atom_site_aniso_U_33
_atom_site_aniso_U_23
_atom_site_aniso_U_13
_atom_site_aniso_U_12
Cs1 0.0340(3) 0.0266(2) 0.0339(3) -0.0002(2) 0.01329(18) -0.0040(2)
O1 0.093(5) 0.060(4) 0.035(3) -0.007(3) -0.006(3) 0.048(4)
C1 0.065(6) 0.039(5) 0.030(4) -0.009(4) 0.005(4) 0.013(4)
C2 0.079(7) 0.036(5) 0.043(5) -0.005(4) 0.025(5) -0.006(5)
C3 0.047(5) 0.067(7) 0.043(5) -0.005(5) 0.010(4) 0.003(5)
C4 0.058(6) 0.053(6) 0.043(5) 0.001(4) 0.002(5) 0.014(5)
C5 0.070(7) 0.050(5) 0.033(5) 0.003(4) 0.008(4) -0.003(5)
C6 0.035(5) 0.080(8) 0.047(6) -0.022(5) -0.001(4) 0.013(5)
N1 0.32(2) 0.030(5) 0.039(5) -0.004(4) 0.042(9) -0.014(8)
C7 0.209(17) 0.030(6) 0.036(6) -0.008(5) 0.023(8) -0.011(7)
O2 0.082(5) 0.026(3) 0.057(4) 0.016(3) 0.020(3) 0.008(3)
O3 0.125(6) 0.051(4) 0.047(4) -0.022(3) 0.050(4) -0.058(4)
C11 0.073(7) 0.039(5) 0.042(5) -0.011(4) 0.028(5) -0.031(5)
C12 0.045(5) 0.073(7) 0.037(5) -0.015(5) 0.008(4) -0.017(5)
C13 0.073(7) 0.066(7) 0.038(5) 0.016(5) 0.014(5) 0.008(6)
C14 0.077(7) 0.064(7) 0.055(6) 0.009(5) 0.028(6) -0.025(6)
C15 0.054(6) 0.062(6) 0.045(5) 0.010(5) 0.008(4) -0.009(5)
C16 0.107(9) 0.022(4) 0.036(5) 0.012(4) 0.024(5) 0.000(5)
N2 0.083(8) 0.233(17) 0.106(9) -0.110(11) 0.062(7) -0.100(10)
C17 0.065(7) 0.133(12) 0.069(8) -0.062(8) 0.039(6) -0.030(8)
O4 0.044(3) 0.051(4) 0.050(4) 0.002(3) 0.021(3) -0.018(3)
O5 0.033(3) 0.149(8) 0.050(4) -0.035(5) 0.004(3) 0.020(4)
C21 0.048(6) 0.082(8) 0.037(5) -0.018(5) 0.010(4) 0.018(5)
C22 0.065(6) 0.043(5) 0.028(4) -0.005(4) 0.014(4) 0.011(4)
C23 0.049(5) 0.048(5) 0.031(4) -0.006(4) 0.014(4) -0.012(4)
C24 0.025(4) 0.062(6) 0.040(5) -0.003(4) 0.011(3) 0.004(4)
C25 0.062(6) 0.042(5) 0.034(5) 0.002(4) 0.016(4) 0.001(4)
C26 0.048(6) 0.111(10) 0.048(6) -0.048(6) 0.033(5) -0.049(6)
N3 0.221(16) 0.135(11) 0.030(5) -0.001(6) 0.022(7) 0.125(11)
C27 0.180(16) 0.077(9) 0.033(6) -0.004(6) 0.020(8) 0.047(10)
O6 0.060(4) 0.047(4) 0.071(5) 0.025(3) 0.018(4) 0.014(3)
O7 0.136(7) 0.022(3) 0.038(3) -0.001(2) 0.031(4) -0.003(3)
C31 0.075(7) 0.030(4) 0.025(4) -0.001(3) 0.009(4) -0.006(4)
C32 0.064(6) 0.055(6) 0.041(5) -0.002(4) 0.025(5) -0.025(5)
C33 0.062(6) 0.038(5) 0.064(6) 0.002(4) 0.019(5) 0.001(4)
C34 0.076(7) 0.030(4) 0.052(6) 0.002(4) 0.024(5) -0.012(5)
C35 0.057(6) 0.044(5) 0.062(6) -0.013(5) 0.026(5) -0.024(4)
C36 0.072(7) 0.062(7) 0.044(6) -0.004(5) -0.003(5) 0.033(6)
N4 0.31(2) 0.178(14) 0.055(7) -0.068(8) 0.098(10) -0.212(16)
C37 0.207(18) 0.098(10) 0.061(8) -0.060(8) 0.074(10) -0.097(12)
O8 0.078(5) 0.049(4) 0.060(4) 0.004(3) 0.041(4) -0.022(3)
O9 0.060(4) 0.135(7) 0.059(4) -0.043(5) 0.039(4) -0.051(5)
C41 0.043(5) 0.100(9) 0.046(6) -0.042(6) 0.021(5) -0.032(6)
C42 0.056(6) 0.058(6) 0.054(6) -0.022(5) 0.027(5) -0.007(5)
C43 0.075(7) 0.048(6) 0.050(6) -0.011(4) 0.027(5) -0.010(5)
C44 0.058(6) 0.076(7) 0.075(7) -0.020(6) 0.048(6) -0.023(6)
C45 0.046(5) 0.082(8) 0.049(6) -0.015(5) 0.013(5) -0.004(5)
C46 0.110(10) 0.056(6) 0.053(6) -0.017(5) 0.051(7) -0.046(7)
N5 0.066(7) 0.33(2) 0.074(8) -0.124(12) -0.023(6) 0.085(12)
C47 0.074(9) 0.168(15) 0.047(7) -0.050(8) 0.008(6) 0.035(9)
O10 0.050(4) 0.091(5) 0.065(5) 0.000(4) 0.030(4) 0.017(4)
C1M 0.092(8) 0.060(6) 0.031(5) -0.006(4) 0.002(5) 0.028(6)
C2M 0.105(8) 0.049(6) 0.035(5) -0.014(4) 0.036(5) -0.026(5)
C4M 0.074(6) 0.042(5) 0.040(5) -0.013(4) 0.026(5) -0.016(4)
N6 0.035(3) 0.039(4) 0.038(4) -0.002(3) 0.017(3) -0.005(3)
C51 0.046(5) 0.036(4) 0.044(5) 0.001(4) 0.023(4) -0.006(4)
C52 0.040(4) 0.042(5) 0.039(4) -0.005(4) 0.015(4) -0.006(3)
C53 0.035(4) 0.048(5) 0.055(5) 0.008(4) 0.018(4) -0.001(4)
C54 0.045(5) 0.047(5) 0.054(5) 0.008(4) 0.018(4) 0.001(4)
C55 0.046(5) 0.043(5) 0.045(5) -0.009(4) 0.014(4) -0.003(4)
C56 0.079(8) 0.063(7) 0.047(6) 0.003(5) 0.014(5) 0.024(6)
C57 0.141(13) 0.106(11) 0.052(8) -0.019(7) -0.005(8) 0.047(10)
C58 0.30(3) 0.144(16) 0.063(10) -0.019(10) -0.035(13) 0.137(18)
C59 0.040(5) 0.045(5) 0.049(5) 0.015(4) 0.019(4) 0.005(4)
C60 0.039(5) 0.034(4) 0.065(6) 0.004(4) 0.009(4) -0.004(4)
C61 0.035(5) 0.059(6) 0.109(9) 0.036(6) 0.018(5) -0.001(4)
C62 0.049(6) 0.056(7) 0.159(14) 0.015(8) 0.007(7) -0.012(5)
C63 0.050(5) 0.040(5) 0.045(5) 0.002(4) 0.012(4) -0.002(4)
C64 0.053(6) 0.048(6) 0.081(7) 0.007(5) 0.027(5) 0.008(4)
C65 0.071(7) 0.065(7) 0.057(6) 0.010(5) 0.026(5) 0.030(5)
C66 0.079(8) 0.055(6) 0.072(7) 0.006(5) 0.028(6) 0.023(6)
O1S 0.096(6) 0.080(6) 0.068(5) 0.014(5) -0.012(5) 0.000(5)
C67 0.118(11) 0.099(10) 0.057(7) -0.006(7) 0.040(7) -0.033(9)
C68 0.149(14) 0.115(12) 0.074(9) -0.025(9) 0.039(10) -0.045(11)
C69 0.44(4) 0.161(19) 0.092(13) -0.028(12) 0.114(19) -0.19(2)
C70 0.123(12) 0.073(8) 0.069(9) -0.010(7) 0.014(8) -0.016(8)
O3S 0.094(6) 0.085(6) 0.096(7) -0.050(5) 0.021(5) -0.023(5)
C75 0.109(12) 0.085(11) 0.143(15) -0.005(10) 0.015(11) -0.025(9)
C76 0.076(8) 0.066(9) 0.122(12) -0.038(8) 0.020(8) -0.009(6)
C77 0.079(9) 0.106(11) 0.103(10) -0.037(9) 0.047(8) -0.013(8)
C78 0.103(11) 0.131(13) 0.096(11) -0.056(10) 0.049(9) -0.034(10)
O4S 0.171(15) 0.149(14) 0.26(2) -0.035(14) 0.033(14) -0.001(12)
C79 0.38(4) 0.078(13) 0.20(3) -0.040(15) 0.18(3) -0.07(2)
C80 0.21(2) 0.17(2) 0.124(17) -0.014(14) -0.029(16) 0.127(19)
C81 0.32(3) 0.31(3) 0.109(16) -0.090(19) -0.056(19) 0.25(3)
C82 0.122(15) 0.101(14) 0.28(3) 0.016(17) 0.108(19) 0.012(12)
O2S 0.091(11) 0.053(9) 0.083(11) -0.012(8) 0.061(10) -0.008(8)
C71 0.115(18) 0.072(14) 0.019(8) 0.011(8) 0.038(10) 0.049(13)
C72 0.15(3) 0.049(14) 0.09(2) 0.001(14) -0.006(19) 0.003(16)
C73 0.17(3) 0.18(3) 0.17(3) 0.05(3) 0.10(3) 0.15(3)
C74 0.11(2) 0.15(2) 0.105(19) 0.100(19) 0.092(17) 0.104(19)
O1W 0.097(14) 0.22(3) 0.078(13) 0.058(15) 0.059(12) 0.062(16)
O2W 0.115(15) 0.068(11) 0.110(15) 0.017(10) 0.021(12) 0.005(10)
C83 0.27(5) 0.10(3) 0.08(2) 0.030(19) 0.05(3) -0.02(3)
C84 0.19(4) 0.15(3) 0.10(2) -0.02(2) 0.08(3) -0.03(3)
C85 0.24(5) 0.18(5) 0.21(5) -0.02(4) 0.11(4) 0.04(4)

loop_
_atom_type_symbol
_atom_type_description
_atom_type_scat_dispersion_real
_atom_type_scat_dispersion_imag
_atom_type_scat_source
C C 0.0033 0.0016 'International Tables Vol C Tables 4.2.6.8 and 6.1.1.4'
H H 0.0000 0.0000 'International Tables Vol C Tables 4.2.6.8 and 6.1.1.4'
B B 0.0013 0.0007 'International Tables Vol C Tables 4.2.6.8 and 6.1.1.4'
N N 0.0061 0.0033 'International Tables Vol C Tables 4.2.6.8 and 6.1.1.4'
O O 0.0106 0.0060 'International Tables Vol C Tables 4.2.6.8 and 6.1.1.4'
Cs Cs -0.3680 2.1192 'International Tables Vol C Tables 4.2.6.8 and 6.1.1.4'

loop_
_geom_angle_atom_site_label_1
_geom_angle_atom_site_label_2
_geom_angle_atom_site_label_3
_geom_angle
_geom_angle_site_symmetry_1
_geom_angle_site_symmetry_3
O2 Cs1 O9 83.6(2) 2 .
O2 Cs1 O2S 97.7(3) 2 .
O9 Cs1 O2S 158.8(3) . .
O2 Cs1 O5 97.2(2) 2 .
O9 Cs1 O5 128.8(2) . .
O2S Cs1 O5 72.2(3) . .
O2 Cs1 O1S 90.9(2) 2 .
O9 Cs1 O1S 73.2(2) . .
O2S Cs1 O1S 85.6(4) . .
O5 Cs1 O1S 157.2(2) . .
O2 Cs1 O7 68.73(16) 2 .
O9 Cs1 O7 67.0(2) . .
O2S Cs1 O7 133.2(3) . .
O5 Cs1 O7 66.0(2) . .
O1S Cs1 O7 136.7(2) . .
O2 Cs1 O1W 77.9(5) 2 .
O9 Cs1 O1W 139.2(5) . .
O2S Cs1 O1W 25.0(5) . .
O5 Cs1 O1W 89.7(4) . .
O1S Cs1 O1W 71.1(4) . .
O7 Cs1 O1W 134.7(4) . .
O2 Cs1 O1 140.4(2) 2 .
O9 Cs1 O1 64.7(2) . .
O2S Cs1 O1 103.8(3) . .
O5 Cs1 O1 120.9(2) . .
O1S Cs1 O1 58.5(2) . .
O7 Cs1 O1 114.91(18) . .
O1W Cs1 O1 110.3(4) . .
O2 Cs1 O3 155.4(2) 2 .
O9 Cs1 O3 120.3(2) . .
O2S Cs1 O3 62.3(3) . .
O5 Cs1 O3 64.3(2) . .
O1S Cs1 O3 100.9(2) . .
O7 Cs1 O3 113.39(17) . .
O1W Cs1 O3 85.6(5) . .
O1 Cs1 O3 62.8(2) . .
C1 O1 C1M 112.5(6) . .
C1 O1 Cs1 138.1(4) . .
C1M O1 Cs1 109.4(5) . .
O1 C1 C2 120.4(8) . .
O1 C1 C6 119.0(8) . .
C2 C1 C6 120.6(7) . .
C1 C2 C3 117.5(8) . .
C1 C2 C47 133.1(8) . .
C3 C2 C47 109.3(8) . .
C4 C3 C2 121.2(8) . .
C5 C4 C3 121.4(8) . .
C4 C5 C6 118.5(8) . .
C5 C6 C1 120.6(8) . .
C5 C6 N1 133.2(9) . .
C1 C6 N1 105.9(7) . .
C7 N1 C6 116.5(10) . .
O2 C7 N1 130.6(13) . .
O2 C7 C12 123.5(11) . .
N1 C7 C12 105.8(9) . .
C7 O2 Cs1 161.6(7) . 2_545
C11 O3 C2M 113.5(6) . .
C11 O3 Cs1 131.7(4) . .
C2M O3 Cs1 113.7(5) . .
O3 C11 C12 120.7(8) . .
O3 C11 C16 118.7(8) . .
C12 C11 C16 120.6(7) . .
C13 C12 C11 117.7(8) . .
C13 C12 C7 109.2(8) . .
C11 C12 C7 133.1(8) . .
C14 C13 C12 121.5(8) . .
C15 C14 C13 121.1(8) . .
C14 C15 C16 118.5(9) . .
C15 C16 C11 120.5(7) . .
C15 C16 N2 131.3(9) . .
C11 C16 N2 107.6(7) . .
C17 N2 C16 116.7(10) . .
N2 C17 O4 130.6(12) . .
N2 C17 C22 106.1(9) . .
O4 C17 C22 123.2(10) . .
C21 O5 Cs1 165.6(5) . .
O5 C21 C22 123.9(9) . .
O5 C21 C26 119.2(9) . .
C22 C21 C26 116.9(7) . .
C21 C22 C23 120.2(7) . .
C21 C22 C17 129.2(8) . .
C23 C22 C17 110.5(8) . .
C24 C23 C22 120.7(7) . .
C23 C24 C25 121.5(7) . .
C24 C25 C26 118.2(8) . .
C25 C26 C21 122.5(8) . .
C25 C26 N3 133.7(9) . .
C21 C26 N3 103.8(8) . .
C27 N3 C26 119.2(11) . .
N3 C27 O6 128.5(13) . .
N3 C27 C32 108.2(10) . .
O6 C27 C32 123.3(10) . .
C31 O7 C4M 115.7(6) . .
C31 O7 Cs1 135.0(4) . .
C4M O7 Cs1 109.0(5) . .
C32 C31 O7 121.4(8) . .
C32 C31 C36 120.0(7) . .
O7 C31 C36 118.6(8) . .
C31 C32 C33 119.1(8) . .
C31 C32 C27 132.2(8) . .
C33 C32 C27 108.7(8) . .
C32 C33 C34 121.0(8) . .
C35 C34 C33 120.3(8) . .
C34 C35 C36 119.8(8) . .
C35 C36 C31 119.7(8) . .
C35 C36 N4 133.1(9) . .
C31 C36 N4 106.5(8) . .
C37 N4 C36 115.6(11) . .
O8 C37 N4 128.8(14) . .
O8 C37 C42 126.5(12) . .
N4 C37 C42 104.7(10) . .
C41 O9 Cs1 165.5(4) . .
O9 C41 C42 122.8(9) . .
O9 C41 C46 119.9(9) . .
C42 C41 C46 117.3(7) . .
C43 C42 C41 120.6(8) . .
C43 C42 C37 107.8(9) . .
C41 C42 C37 131.6(8) . .
C42 C43 C44 121.1(9) . .
C45 C44 C43 120.2(8) . .
C44 C45 C46 119.1(9) . .
C45 C46 C41 121.7(8) . .
C45 C46 N5 133.5(10) . .
C41 C46 N5 104.8(8) . .
C47 N5 C46 120.2(11) . .
N5 C47 O10 127.5(14) . .
N5 C47 C2 108.0(10) . .
O10 C47 C2 124.4(11) . .
C59 N6 C63 109.0(6) . .
C59 N6 C51 111.4(6) . .
C63 N6 C51 108.0(6) . .
C59 N6 C55 107.5(6) . .
C63 N6 C55 112.1(6) . .
C51 N6 C55 109.0(6) . .
N6 C51 C52 115.9(6) . .
C51 C52 C53 109.1(6) . .
C54 C53 C52 113.4(7) . .
C56 C55 N6 115.6(7) . .
C57 C56 C55 111.1(9) . .
C58 C57 C56 113.2(12) . .
C60 C59 N6 116.1(7) . .
C59 C60 C61 109.0(8) . .
C62 C61 C60 112.6(10) . .
C64 C63 N6 116.3(7) . .
C63 C64 C65 111.6(8) . .
C66 C65 C64 114.4(9) . .
C67 O1S C70 105.3(8) . .
C67 O1S Cs1 136.9(8) . .
C70 O1S Cs1 104.8(7) . .
C68 C67 O1S 109.2(10) . .
C67 C68 C69 105.4(9) . .
C70 C69 C68 106.5(10) . .
C69 C70 O1S 110.5(10) . .
C78 O3S C75 104.5(9) . .
C76 C75 O3S 108.1(10) . .
C75 C76 C77 103.2(9) . .
C78 C77 C76 101.7(10) . .
C77 C78 O3S 103.0(10) . .
C82 O4S C79 104.1(13) . .
C80 C79 O4S 108.7(14) . .
C79 C80 C81 103.3(13) . .
C82 C81 C80 108.9(11) . .
C81 C82 O4S 109.0(13) . .
C71 O2S C74 101.8(12) . .
C71 O2S Cs1 127.5(12) . .
C74 O2S Cs1 106.7(9) . .
C72 C71 O2S 100.3(14) . .
C71 C72 C73 101.3(14) . .
C74 C73 C72 105.5(13) . .
C73 C74 O2S 104.6(13) . .
C84 C83 C85 112(2) . 3_455
C83 C84 C85 101(2) . .
C84 C85 C83 104(2) . 3_455

loop_
_geom_bond_atom_site_label_1
_geom_bond_atom_site_label_2
_geom_bond_distance
_geom_bond_site_symmetry_2
Cs1 O2 2.989(5) 2
Cs1 O9 2.996(6) .
Cs1 O2S 3.027(13) .
Cs1 O5 3.050(6) .
Cs1 O1S 3.071(7) .
Cs1 O7 3.134(6) .
Cs1 O1W 3.174(18) .
Cs1 O1 3.253(6) .
Cs1 O3 3.295(5) .
O1 C1 1.365(8) .
O1 C1M 1.440(11) .
C1 C2 1.394(10) .
C1 C6 1.410(11) .
C2 C3 1.395(10) .
C2 C47 1.633(14) .
C3 C4 1.381(11) .
C4 C5 1.377(11) .
C5 C6 1.380(10) .
C6 N1 1.507(10) .
N1 C7 1.249(12) .
C7 O2 1.220(10) .
C7 C12 1.661(13) .
O2 Cs1 2.989(5) 2_545
O3 C11 1.376(9) .
O3 C2M 1.443(10) .
C11 C12 1.394(11) .
C11 C16 1.398(11) .
C12 C13 1.388(11) .
C13 C14 1.385(11) .
C14 C15 1.367(11) .
C15 C16 1.397(10) .
C16 N2 1.492(10) .
N2 C17 1.235(12) .
C17 O4 1.251(11) .
C17 C22 1.637(13) .
O5 C21 1.327(9) .
C21 C22 1.386(11) .
C21 C26 1.423(11) .
C22 C23 1.392(10) .
C23 C24 1.364(10) .
C24 C25 1.368(10) .
C25 C26 1.376(10) .
C26 N3 1.507(10) .
N3 C27 1.236(12) .
C27 O6 1.263(11) .
C27 C32 1.643(14) .
O7 C31 1.388(8) .
O7 C4M 1.437(10) .
C31 C32 1.373(10) .
C31 C36 1.401(11) .
C32 C33 1.380(10) .
C33 C34 1.378(10) .
C34 C35 1.360(10) .
C35 C36 1.387(11) .
C36 N4 1.516(11) .
N4 C37 1.249(13) .
C37 O8 1.244(11) .
C37 C42 1.641(14) .
O9 C41 1.335(9) .
C41 C42 1.389(11) .
C41 C46 1.413(12) .
C42 C43 1.377(11) .
C43 C44 1.376(11) .
C44 C45 1.375(11) .
C45 C46 1.384(11) .
C46 N5 1.507(11) .
N5 C47 1.224(13) .
C47 O10 1.253(11) .
N6 C59 1.515(8) .
N6 C63 1.518(9) .
N6 C51 1.520(8) .
N6 C55 1.525(8) .
C51 C52 1.521(9) .
C52 C53 1.522(10) .
C53 C54 1.491(10) .
C55 C56 1.514(10) .
C56 C57 1.502(12) .
C57 C58 1.483(14) .
C59 C60 1.513(10) .
C60 C61 1.525(11) .
C61 C62 1.509(12) .
C63 C64 1.510(10) .
C64 C65 1.534(10) .
C65 C66 1.479(11) .
O1S C67 1.412(10) .
O1S C70 1.437(11) .
C67 C68 1.384(12) .
C68 C69 1.521(15) .
C69 C70 1.324(13) .
O3S C78 1.439(11) .
O3S C75 1.441(11) .
C75 C76 1.414(13) .
C76 C77 1.521(15) .
C77 C78 1.407(12) .
O4S C82 1.433(13) .
O4S C79 1.442(14) .
C79 C80 1.357(15) .
C80 C81 1.506(17) .
C81 C82 1.318(14) .
O2S C71 1.425(14) .
O2S C74 1.463(14) .
C71 C72 1.328(16) .
C72 C73 1.529(18) .
C73 C74 1.338(16) .
C83 C84 1.501(19) .
C83 C85 1.523(14) 3_455
C84 C85 1.513(19) .
C85 C83 1.523(14) 3_455
